data_1502988
loop_
_publ_author_name
'Shackelford, Scott A.'
'Belletire, John L.'
'Boatz, Jerry A.'
'Schneider, Stefan'
'Wheaton, Amanda K.'
'Wight, Brett A.'
'Ammon, Herman L.'
'Peryshkov, Dmitry V.'
'Strauss, Steven H.'

_publ_section_title
;
 Bridged heterocyclium dicationic closo-icosahedral perfluoroborane,
 borane, and carborane salts via aqueous, open-air benchtop synthesis.
;
_journal_issue 12
_journal_name_full 'Organic letters'
_journal_page_first 2714
_journal_page_last 2717
_journal_paper_doi 10.1021/ol100752y
_journal_volume 12
_journal_year 2010
_chemical_formula_sum 'C8 H14 B12 F12 N8'
_chemical_formula_weight 579.99
_chemical_name_systematic
; 
 ? 
;
_space_group_IT_number 14
_symmetry_cell_setting monoclinic
_symmetry_space_group_name_Hall '-P 2ybc'
_symmetry_space_group_name_H-M 'P 1 21/c 1'
_atom_sites_solution_hydrogens geom
_atom_sites_solution_primary direct
_atom_sites_solution_secondary difmap
_audit_creation_method SHELXL-97
_cell_angle_alpha 90.00
_cell_angle_beta 105.8390(10)
_cell_angle_gamma 90.00
_cell_formula_units_Z 2
_cell_length_a 8.2205(7)
_cell_length_b 12.0272(10)
_cell_length_c 11.6896(9)
_cell_measurement_temperature 296(2)
_cell_volume 1111.87(16)
_computing_structure_refinement 'SHELXL-97 (Sheldrick, 2008)'
_computing_structure_solution 'SHELXS-97 (Sheldrick, 2008)'
_diffrn_ambient_temperature 296(2)
_diffrn_measured_fraction_theta_full 0.944
_diffrn_measured_fraction_theta_max 0.944
_diffrn_radiation_monochromator graphite
_diffrn_radiation_source 'fine-focus sealed tube'
_diffrn_radiation_type MoK\a
_diffrn_radiation_wavelength 0.71073
_diffrn_reflns_av_R_equivalents 0.0286
_diffrn_reflns_av_sigmaI/netI 0.0241
_diffrn_reflns_limit_h_max 10
_diffrn_reflns_limit_h_min -10
_diffrn_reflns_limit_k_max 15
_diffrn_reflns_limit_k_min -15
_diffrn_reflns_limit_l_max 15
_diffrn_reflns_limit_l_min -15
_diffrn_reflns_number 13074
_diffrn_reflns_theta_full 28.64
_diffrn_reflns_theta_max 28.64
_diffrn_reflns_theta_min 2.48
_exptl_absorpt_coefficient_mu 0.172
_exptl_absorpt_correction_T_max 0.746
_exptl_absorpt_correction_T_min 0.662
_exptl_absorpt_correction_type multi-scan
_exptl_crystal_colour colourless
_exptl_crystal_density_diffrn 1.732
_exptl_crystal_density_method 'not measured'
_exptl_crystal_description plate
_exptl_crystal_F_000 572
_exptl_crystal_size_max 0.2
_exptl_crystal_size_mid 0.2
_exptl_crystal_size_min 0.1
_refine_diff_density_max 0.284
_refine_diff_density_min -0.206
_refine_diff_density_rms 0.046
_refine_ls_extinction_method none
_refine_ls_goodness_of_fit_ref 1.069
_refine_ls_hydrogen_treatment mixed
_refine_ls_matrix_type full
_refine_ls_number_parameters 193
_refine_ls_number_reflns 2700
_refine_ls_number_restraints 0
_refine_ls_restrained_S_all 1.069
_refine_ls_R_factor_all 0.0726
_refine_ls_R_factor_gt 0.0483
_refine_ls_shift/su_max 0.000
_refine_ls_shift/su_mean 0.000
_refine_ls_structure_factor_coef Fsqd
_refine_ls_weighting_details 'calc w=1/[\s^2^(Fo^2^)+(0.0811P)^2^+0.2166P] where P=(Fo^2^+2Fc^2^)/3'
_refine_ls_weighting_scheme calc
_refine_ls_wR_factor_gt 0.1388
_refine_ls_wR_factor_ref 0.1559
_reflns_number_gt 1823
_reflns_number_total 2700
_reflns_threshold_expression >2sigma(I)
_cod_data_source_file ol100752y_si_002.cif
_cod_data_source_block 4AT2BEF
_cod_depositor_comments
;
The following automatic conversions were performed:

'_symmetry_cell_setting' value 'Monoclinic' changed to 'monoclinic'
according to /home/saulius/struct/CIF-dictionaries/cif_core.dic
dictionary named 'cif_core.dic' version 2.4.2 from 2011-04-26.

Automatic conversion script
Id: cif_fix_values 1715 2011-07-08 13:25:40Z adriana 
;
_cod_original_cell_volume 1111.86(16)
_cod_original_sg_symbol_H-M P21/c
_cod_database_code 1502988

loop_
_symmetry_equiv_pos_as_xyz
'x, y, z'
'-x, y+1/2, -z+1/2'
'-x, -y, -z'
'x, -y-1/2, z-1/2'

loop_
_atom_site_label
_atom_site_type_symbol
_atom_site_fract_x
_atom_site_fract_y
_atom_site_fract_z
_atom_site_U_iso_or_equiv
_atom_site_adp_type
_atom_site_occupancy
_atom_site_symmetry_multiplicity
_atom_site_calc_flag
_atom_site_refinement_flags
B1 B 0.4582(3) 0.06215(19) 0.3649(2) 0.0425(5) Uani 1 1 d .
B2 B 0.6259(3) 0.10773(18) 0.4865(2) 0.0411(5) Uani 1 1 d .
B3 B 0.4121(3) 0.12857(18) 0.4879(2) 0.0445(5) Uani 1 1 d .
B4 B 0.2937(3) 0.0096(2) 0.4221(2) 0.0449(5) Uani 1 1 d .
B5 B 0.4345(3) -0.08413(19) 0.3799(2) 0.0430(5) Uani 1 1 d .
B6 B 0.6397(3) -0.02403(19) 0.4199(2) 0.0436(5) Uani 1 1 d .
F1 F 0.42766(18) 0.11206(12) 0.25487(11) 0.0645(4) Uani 1 1 d .
F2 F 0.72975(16) 0.19507(10) 0.47421(12) 0.0590(4) Uani 1 1 d .
F3 F 0.33775(19) 0.23181(11) 0.47964(16) 0.0728(5) Uani 1 1 d .
F4 F 0.12681(16) 0.01679(14) 0.35823(14) 0.0721(5) Uani 1 1 d .
F5 F 0.38272(18) -0.15150(12) 0.28096(12) 0.0664(4) Uani 1 1 d .
F6 F 0.75154(17) -0.04360(12) 0.35315(13) 0.0654(4) Uani 1 1 d .
N1 N 0.8417(2) 0.09152(15) 0.10850(18) 0.0523(5) Uani 1 1 d .
N2 N 0.9861(2) 0.12572(18) 0.08396(18) 0.0574(5) Uani 1 1 d .
N3 N 0.9430(2) 0.21731(15) 0.23257(15) 0.0459(4) Uani 1 1 d .
N4 N 0.9756(3) 0.2947(3) 0.3264(2) 0.0720(7) Uani 1 1 d .
C1 C 0.8157(3) 0.14704(18) 0.1978(2) 0.0510(5) Uani 1 1 d .
H1A H 0.7252 0.1387 0.2304 0.061 Uiso 1 1 calc R
C2 C 1.0435(3) 0.2015(2) 0.1612(2) 0.0560(6) Uani 1 1 d .
H2A H 1.1429 0.2408 0.1671 0.067 Uiso 1 1 calc R
C3 C 0.7408(4) 0.0011(2) 0.0395(4) 0.0889(11) Uani 1 1 d .
H3A H 0.7861 -0.0171 -0.0266 0.107 Uiso 1 1 calc R
H3B H 0.7523 -0.0644 0.0896 0.107 Uiso 1 1 calc R
C4 C 0.5620(3) 0.0274(2) -0.0067(3) 0.0596(6) Uani 1 1 d .
H1 H 1.000(4) 0.247(3) 0.387(3) 0.101(12) Uiso 1 1 d .
H2 H 0.896(6) 0.337(4) 0.321(4) 0.16(2) Uiso 1 1 d .
H3 H 0.543(5) 0.090(4) -0.060(3) 0.125(14) Uiso 1 1 d .

loop_
_atom_site_aniso_label
_atom_site_aniso_U_11
_atom_site_aniso_U_22
_atom_site_aniso_U_33
_atom_site_aniso_U_23
_atom_site_aniso_U_13
_atom_site_aniso_U_12
B1 0.0408(11) 0.0403(12) 0.0450(12) 0.0088(9) 0.0094(9) -0.0030(9)
B2 0.0408(11) 0.0325(10) 0.0503(12) 0.0016(9) 0.0130(9) -0.0077(9)
B3 0.0433(12) 0.0317(10) 0.0597(14) 0.0060(10) 0.0162(10) 0.0013(9)
B4 0.0340(11) 0.0446(12) 0.0530(13) 0.0085(10) 0.0067(9) -0.0038(9)
B5 0.0445(12) 0.0383(11) 0.0459(12) -0.0032(9) 0.0118(10) -0.0101(9)
B6 0.0419(12) 0.0379(11) 0.0537(13) 0.0015(10) 0.0175(10) -0.0039(9)
F1 0.0684(9) 0.0700(9) 0.0517(8) 0.0208(7) 0.0109(6) -0.0033(7)
F2 0.0599(8) 0.0469(7) 0.0724(9) 0.0019(6) 0.0221(7) -0.0234(6)
F3 0.0755(10) 0.0372(7) 0.1093(12) 0.0105(7) 0.0314(9) 0.0161(6)
F4 0.0364(7) 0.0870(11) 0.0820(10) 0.0205(8) -0.0022(6) -0.0020(6)
F5 0.0788(10) 0.0607(9) 0.0604(8) -0.0195(6) 0.0205(7) -0.0235(7)
F6 0.0626(9) 0.0665(9) 0.0805(10) -0.0003(7) 0.0423(7) 0.0004(7)
N1 0.0405(9) 0.0433(10) 0.0747(13) -0.0032(9) 0.0184(9) 0.0044(7)
N2 0.0436(10) 0.0678(12) 0.0647(12) -0.0067(10) 0.0212(9) 0.0020(9)
N3 0.0411(9) 0.0516(10) 0.0421(9) 0.0032(7) 0.0065(7) 0.0063(7)
N4 0.0649(15) 0.0897(18) 0.0515(13) -0.0159(12) -0.0011(11) 0.0099(13)
C1 0.0491(12) 0.0465(12) 0.0635(14) 0.0114(10) 0.0256(10) 0.0068(9)
C2 0.0396(11) 0.0688(15) 0.0612(14) 0.0028(12) 0.0162(10) -0.0011(10)
C3 0.0536(15) 0.0621(17) 0.151(3) -0.0471(18) 0.0276(17) -0.0016(12)
C4 0.0567(14) 0.0545(14) 0.0701(15) -0.0183(12) 0.0216(12) -0.0014(10)

loop_
_atom_type_symbol
_atom_type_description
_atom_type_scat_dispersion_real
_atom_type_scat_dispersion_imag
_atom_type_scat_source
C C 0.0033 0.0016 'International Tables Vol C Tables 4.2.6.8 and 6.1.1.4'
H H 0.0000 0.0000 'International Tables Vol C Tables 4.2.6.8 and 6.1.1.4'
N N 0.0061 0.0033 'International Tables Vol C Tables 4.2.6.8 and 6.1.1.4'
B B 0.0013 0.0007 'International Tables Vol C Tables 4.2.6.8 and 6.1.1.4'
F F 0.0171 0.0103 'International Tables Vol C Tables 4.2.6.8 and 6.1.1.4'

loop_
_geom_angle_atom_site_label_1
_geom_angle_atom_site_label_2
_geom_angle_atom_site_label_3
_geom_angle
_geom_angle_site_symmetry_1
_geom_angle_site_symmetry_3
F1 B1 B3 122.36(18) . .
F1 B1 B2 121.09(17) . .
B3 B1 B2 60.20(13) . .
F1 B1 B4 122.77(17) . .
B3 B1 B4 60.23(13) . .
B2 B1 B4 108.22(16) . .
F1 B1 B5 121.60(18) . .
B3 B1 B5 108.13(15) . .
B2 B1 B5 107.91(15) . .
B4 B1 B5 59.88(13) . .
F1 B1 B6 120.66(18) . .
B3 B1 B6 108.17(16) . .
B2 B1 B6 60.07(13) . .
B4 B1 B6 107.71(15) . .
B5 B1 B6 59.68(13) . .
F2 B2 B1 121.11(18) . .
F2 B2 B3 122.13(17) . .
B1 B2 B3 59.85(14) . .
F2 B2 B6 120.96(18) . .
B1 B2 B6 60.25(13) . .
B3 B2 B6 108.04(16) . .
F2 B2 B4 121.59(17) . 3_656
B1 B2 B4 108.36(15) . 3_656
B3 B2 B4 108.13(15) . 3_656
B6 B2 B4 60.09(14) . 3_656
F2 B2 B5 122.51(17) . 3_656
B1 B2 B5 108.08(16) . 3_656
B3 B2 B5 60.22(13) . 3_656
B6 B2 B5 107.85(15) . 3_656
B4 B2 B5 59.78(13) 3_656 3_656
F3 B3 B1 122.61(19) . .
F3 B3 B2 123.20(17) . .
B1 B3 B2 59.95(13) . .
F3 B3 B6 120.28(19) . 3_656
B1 B3 B6 108.16(16) . 3_656
B2 B3 B6 107.81(16) . 3_656
F3 B3 B4 120.95(18) . .
B1 B3 B4 60.08(13) . .
B2 B3 B4 107.90(16) . .
B6 B3 B4 60.12(13) 3_656 .
F3 B3 B5 121.7(2) . 3_656
B1 B3 B5 108.03(16) . 3_656
B2 B3 B5 60.05(13) . 3_656
B6 B3 B5 59.67(13) 3_656 3_656
B4 B3 B5 107.81(15) . 3_656
F4 B4 B5 121.22(19) . .
F4 B4 B1 121.44(18) . .
B5 B4 B1 60.16(13) . .
F4 B4 B3 122.02(18) . .
B5 B4 B3 107.94(16) . .
B1 B4 B3 59.69(13) . .
F4 B4 B2 121.81(17) . 3_656
B5 B4 B2 60.16(13) . 3_656
B1 B4 B2 108.10(16) . 3_656
B3 B4 B2 107.88(16) . 3_656
F4 B4 B6 122.32(19) . 3_656
B5 B4 B6 108.01(16) . 3_656
B1 B4 B6 107.68(16) . 3_656
B3 B4 B6 59.90(13) . 3_656
B2 B4 B6 59.92(13) 3_656 3_656
F5 B5 B6 120.84(18) . .
F5 B5 B4 121.91(18) . .
B6 B5 B4 108.20(15) . .
F5 B5 B1 120.87(18) . .
B6 B5 B1 60.21(12) . .
B4 B5 B1 59.96(13) . .
F5 B5 B2 122.92(17) . 3_656
B6 B5 B2 107.79(16) . 3_656
B4 B5 B2 60.06(13) . 3_656
B1 B5 B2 107.86(16) . 3_656
F5 B5 B3 122.13(19) . 3_656
B6 B5 B3 59.97(13) . 3_656
B4 B5 B3 107.96(16) . 3_656
B1 B5 B3 108.03(15) . 3_656
B2 B5 B3 59.73(13) 3_656 3_656
F6 B6 B5 120.90(18) . .
F6 B6 B3 121.89(18) . 3_656
B5 B6 B3 60.35(13) . 3_656
F6 B6 B2 122.03(17) . .
B5 B6 B2 107.93(16) . .
B3 B6 B2 108.00(17) 3_656 .
F6 B6 B4 122.56(19) . 3_656
B5 B6 B4 108.24(16) . 3_656
B3 B6 B4 59.98(13) 3_656 3_656
B2 B6 B4 59.99(13) . 3_656
F6 B6 B1 121.05(18) . .
B5 B6 B1 60.11(13) . .
B3 B6 B1 108.25(16) 3_656 .
B2 B6 B1 59.67(13) . .
B4 B6 B1 107.82(17) 3_656 .
C1 N1 N2 110.94(19) . .
C1 N1 C3 128.8(2) . .
N2 N1 C3 120.2(2) . .
C2 N2 N1 104.00(18) . .
C1 N3 C2 106.82(19) . .
C1 N3 N4 129.1(2) . .
C2 N3 N4 124.1(2) . .
N1 C1 N3 106.56(19) . .
N2 C2 N3 111.7(2) . .
C4 C3 N1 113.8(2) . .
C4 C4 C3 127.6(4) 3_655 .

loop_
_geom_bond_atom_site_label_1
_geom_bond_atom_site_label_2
_geom_bond_distance
_geom_bond_site_symmetry_2
B1 F1 1.379(2) .
B1 B3 1.774(3) .
B1 B2 1.775(3) .
B1 B4 1.780(3) .
B1 B5 1.784(3) .
B1 B6 1.786(3) .
B2 F2 1.385(2) .
B2 B3 1.780(3) .
B2 B6 1.783(3) .
B2 B4 1.784(3) 3_656
B2 B5 1.786(3) 3_656
B3 F3 1.376(3) .
B3 B6 1.782(3) 3_656
B3 B4 1.783(3) .
B3 B5 1.789(3) 3_656
B4 F4 1.374(3) .
B4 B5 1.779(4) .
B4 B2 1.784(3) 3_656
B4 B6 1.786(4) 3_656
B5 F5 1.381(3) .
B5 B6 1.776(3) .
B5 B2 1.786(3) 3_656
B5 B3 1.789(3) 3_656
B6 F6 1.379(3) .
B6 B3 1.782(3) 3_656
B6 B4 1.786(4) 3_656
N1 C1 1.305(3) .
N1 N2 1.358(3) .
N1 C3 1.469(3) .
N2 C2 1.280(3) .
N3 C1 1.320(3) .
N3 C2 1.338(3) .
N3 N4 1.408(3) .
C3 C4 1.456(4) .
C4 C4 1.258(5) 3_655
